data_1100201
loop_
_publ_author_name
'Hoffmann, Reinhard W.'
'Nell, Peter G.'
'Leo, Roland'
'Harms, Klaus'

_publ_section_title
;
 Highly Enantiomerically Enriched \a-Haloalkyl Grignard Reagents
;
_journal_coden_ASTM CEUJED
_journal_issue 18
_journal_name_full 'Chemistry - A European Journal'
_journal_page_first 3359
_journal_page_last 3365
_journal_paper_doi 10.1002/1521-3765(20000915)6:18<3359::AID-CHEM3359>3.0.CO;2-U
_journal_volume 6
_journal_year 2000
_chemical_formula_moiety 'C14 H12 Cl2 O1 S1'
_chemical_formula_sum 'C14 H12 Cl2 O S'
_chemical_melting_point 386.15
_chemical_name_systematic
;
(R,R)-p-Chlorophenyl-1-chloro-2-phenylethyl sulfoxide
;
_space_group_IT_number 1
_symmetry_cell_setting triclinic
_symmetry_Int_Tables_number 1
_symmetry_space_group_name_Hall 'P 1'
_symmetry_space_group_name_H-M 'P 1'
_cell_angle_alpha 71.564(5)
_cell_angle_beta 62.985(5)
_cell_angle_gamma 62.938(5)
_cell_formula_units_Z 2
_cell_length_a 9.0180(6)
_cell_length_b 9.6771(8)
_cell_length_c 9.9740(7)
_cell_volume 683.920
_diffrn_ambient_temperature 213
_exptl_crystal_colour colorless.
_exptl_crystal_density_diffrn 1.453
_exptl_crystal_description plate
_exptl_crystal_preparation acetone
_refine_ls_R_factor_gt 4.37
_refine_ls_wR_factor_gt 4.37
_cod_original_formula_sum 'C14 H12 Cl2 O1 S1'
_cod_database_code 1100201

loop_
_symmetry_equiv_pos_site_id
_symmetry_equiv_pos_as_xyz
1 x,y,z

loop_
_atom_site_label
_atom_site_type_symbol
_atom_site_fract_x
_atom_site_fract_y
_atom_site_fract_z
S1 S 0.61659(9) 0.18409(8) 0.04870(8)
S2 S -0.20919(9) 0.90005(8) 0.35217(8)
Cl1 Cl -0.82959(11) 0.97682(10) 0.99172(9)
Cl2 Cl -0.06473(11) 0.15605(10) 0.62509(9)
Cl3 Cl 0.42514(10) 0.52987(9) 0.04392(11)
Cl4 Cl -0.05619(13) 0.56768(10) 0.45653(14)
O1 O -0.1662(3) 1.0444(3) 0.3051(3)
O2 O 0.5737(4) 0.2017(3) -0.0852(3)
C1 C -0.3742(4) 0.9090(3) 0.5414(3)
C2 C -0.6267(4) 0.8464(4) 0.7322(4)
C3 C -0.6518(4) 0.9492(4) 0.8167(3)
C4 C 0.1368(5) 0.1528(4) 0.3256(4)
C5 C -0.4014(4) 1.0136(4) 0.6274(4)
C6 C 0.1211(4) 0.1700(4) 0.4649(4)
C7 C -0.5419(4) 1.0334(4) 0.7677(4)
C8 C 0.4178(4) 0.1909(4) 0.2130(3)
C9 C 0.3791(5) 0.6853(4) 0.3495(4)
C10 C 0.4413(6) 0.4610(5) 0.5923(6)
C11 C 0.2466(5) 0.2026(4) 0.4803(4)
C12 C 0.8423(4) 0.5063(4) -0.0610(3)
C13 C 0.2886(5) 0.1620(4) 0.1992(4)
C14 C -0.0113(4) 0.7422(4) 0.3887(4)
C15 C 0.6251(4) 0.3691(4) 0.0497(4)
C16 C -0.4867(4) 0.8270(4) 0.5921(4)
C17 C 0.5513(5) 0.5852(5) 0.3385(5)
C18 C 0.2337(4) 0.6713(4) 0.4808(4)
C19 C 0.2677(5) 0.5588(4) 0.6014(4)
C20 C 1.0112(6) 0.5552(6) 0.0378(5)
C21 C 0.0459(4) 0.7770(4) 0.4923(4)
C22 C 0.7670(5) 0.6666(4) -0.1029(4)
C23 C 0.7901(4) 0.3912(4) -0.0854(4)
C24 C 0.5842(5) 0.4736(5) 0.4569(6)
C25 C 0.9661(4) 0.4510(4) 0.0092(4)
C26 C 0.3968(4) 0.2125(4) 0.3529(4)
C27 C 0.8121(6) 0.7705(5) -0.0738(4)
C28 C 0.9354(6) 0.7148(6) -0.0046(5)
H1 H 0.878(6) 0.294(5) -0.089(5)
H2 H 0.755(6) 0.425(5) -0.173(5)
H3 H -0.035(7) 0.762(6) 0.602(6)
H4 H 0.035(7) 0.878(7) 0.462(6)
H5 H 0.639(6) 0.352(5) 0.152(5)
H6 H 0.085(7) 0.736(6) 0.291(6)
H7 H 0.480(6) 0.246(5) 0.356(5)
H8 H 0.225(5) 0.214(4) 0.579(5)
H9 H 0.056(6) 0.121(5) 0.318(5)
H10 H 0.343(6) 0.764(5) 0.264(5)
H11 H -0.466(7) 0.756(6) 0.543(6)
H12 H 0.311(7) 0.143(6) 0.103(6)
H13 H 1.093(9) 0.532(7) 0.081(7)
H14 H 0.687(11) 0.417(9) 0.451(8)
H15 H 0.686(7) 0.718(6) -0.151(6)
H16 H -0.689(7) 0.776(7) 0.769(6)
H17 H -0.322(7) 1.065(6) 0.586(6)
H18 H 1.007(6) 0.351(6) 0.041(5)
H19 H 0.478(8) 0.373(7) 0.658(7)
H20 H -0.563(6) 1.107(5) 0.828(5)
H21 H 0.759(7) 0.883(7) -0.110(6)
H22 H 0.175(9) 0.549(7) 0.697(7)
H23 H 0.638(9) 0.599(8) 0.242(8)
H24 H 0.963(7) 0.795(6) 0.010(6)

loop_
_atom_type_symbol
_atom_type_radius_bond
C 0.68
H 0.23
Cl 0.99
O 0.68
S 1.02
